data_4330634
loop_
_publ_author_name
'Sara A. Turner'
'Zachary D. Remillard'
'Desire T. Gijima'
'Emily Gao'
'Robert D. Pike'
'Christopher Goh'

_publ_section_title
;
 Syntheses and Structures of Closely Related Copper(I) Complexes of
 Tridentate (2-Pyridylmethyl)imine and (2-Pyridylmethyl)amine Ligands and
 Their Use in Mediating Atom Transfer Radical Polymerizations
;
_journal_name_full 'Inorganic Chemistry'
_journal_page_first 10762
_journal_page_last 10773
_journal_paper_doi 10.1021/ic3011585
_journal_volume 51
_journal_year 2012
_chemical_formula_moiety 'C13 H23 Br Cu N3'
_chemical_formula_sum 'C13 H23 Br Cu N3'
_chemical_formula_weight 364.79
_chemical_name_systematic
; 
 ? 
;
_space_group_IT_number 14
_symmetry_cell_setting monoclinic
_symmetry_space_group_name_Hall '-P 2yn'
_symmetry_space_group_name_H-M 'P 1 21/n 1'
_atom_sites_solution_hydrogens geom
_atom_sites_solution_primary direct
_atom_sites_solution_secondary difmap
_audit_creation_method SHELXL-97
_cell_angle_alpha 90.00
_cell_angle_beta 98.1120(10)
_cell_angle_gamma 90.00
_cell_formula_units_Z 4
_cell_length_a 12.0347(2)
_cell_length_b 8.36510(10)
_cell_length_c 15.2742(2)
_cell_measurement_reflns_used 9981
_cell_measurement_temperature 100(2)
_cell_measurement_theta_max 68.42
_cell_measurement_theta_min 2.92
_cell_volume 1522.29(4)
_computing_cell_refinement 'SAINTPLUS (Bruker AXS, 2004)'
_computing_data_collection 'APEX2 (Bruker AXS, 2004)'
_computing_data_reduction SAINTPLUS
_computing_molecular_graphics 'ORTEP3 (Farrugia, 1997)'
_computing_publication_material 'SHELXL97 (Sheldrick, 1997)'
_computing_structure_refinement 'XSHELL (Bruker, 2004)'
_computing_structure_solution 'SHELXS97 (Sheldrick, 1997)'
_diffrn_ambient_temperature 100(2)
_diffrn_measured_fraction_theta_full 0.983
_diffrn_measured_fraction_theta_max 0.983
_diffrn_measurement_device_type 'Bruker SMART APEX II CCD'
_diffrn_measurement_method '\w and \y'
_diffrn_radiation_monochromator graphite
_diffrn_radiation_source 'fine-focus sealed tube'
_diffrn_radiation_type CuK\a
_diffrn_radiation_wavelength 1.54178
_diffrn_reflns_av_R_equivalents 0.0320
_diffrn_reflns_av_sigmaI/netI 0.0195
_diffrn_reflns_limit_h_max 14
_diffrn_reflns_limit_h_min -13
_diffrn_reflns_limit_k_max 9
_diffrn_reflns_limit_k_min -8
_diffrn_reflns_limit_l_max 17
_diffrn_reflns_limit_l_min -17
_diffrn_reflns_number 16241
_diffrn_reflns_theta_full 66.96
_diffrn_reflns_theta_max 66.96
_diffrn_reflns_theta_min 4.39
_diffrn_standards_number 0
_exptl_absorpt_coefficient_mu 4.985
_exptl_absorpt_correction_T_max 0.6027
_exptl_absorpt_correction_T_min 0.2592
_exptl_absorpt_correction_type numerical
_exptl_absorpt_process_details 'SADABS (Sheldrick, 2004)'
_exptl_crystal_colour orange
_exptl_crystal_density_diffrn 1.592
_exptl_crystal_description plate
_exptl_crystal_F_000 744
_exptl_crystal_size_max 0.37
_exptl_crystal_size_mid 0.22
_exptl_crystal_size_min 0.11
_refine_diff_density_max 0.263
_refine_diff_density_min -0.351
_refine_diff_density_rms 0.054
_refine_ls_extinction_method none
_refine_ls_goodness_of_fit_ref 1.001
_refine_ls_hydrogen_treatment constr
_refine_ls_matrix_type full
_refine_ls_number_parameters 166
_refine_ls_number_reflns 2668
_refine_ls_number_restraints 0
_refine_ls_restrained_S_all 1.001
_refine_ls_R_factor_all 0.0194
_refine_ls_R_factor_gt 0.0191
_refine_ls_shift/su_max 0.001
_refine_ls_shift/su_mean 0.000
_refine_ls_structure_factor_coef Fsqd
_refine_ls_weighting_details 'calc w=1/[\s^2^(Fo^2^)+(0.0293P)^2^+1.1697P] where P=(Fo^2^+2Fc^2^)/3'
_refine_ls_weighting_scheme calc
_refine_ls_wR_factor_gt 0.0524
_refine_ls_wR_factor_ref 0.0527
_reflns_number_gt 2638
_reflns_number_total 2668
_reflns_threshold_expression >2sigma(I)
_cod_data_source_file ic3011585_si_001_5.cif
_cod_data_source_block Complex5_p21onn
_cod_database_code 4330634

loop_
_symmetry_equiv_pos_as_xyz
'x, y, z'
'-x+1/2, y+1/2, -z+1/2'
'-x, -y, -z'
'x-1/2, -y-1/2, z-1/2'

loop_
_atom_site_label
_atom_site_type_symbol
_atom_site_fract_x
_atom_site_fract_y
_atom_site_fract_z
_atom_site_U_iso_or_equiv
_atom_site_adp_type
_atom_site_occupancy
_atom_site_symmetry_multiplicity
_atom_site_calc_flag
_atom_site_refinement_flags
Br1 Br 0.396460(14) 1.11014(2) 0.175179(11) 0.01929(7) Uani 1 1 d .
Cu1 Cu 0.46377(2) 0.85080(3) 0.170083(16) 0.01768(8) Uani 1 1 d .
N1 N 0.62263(11) 0.78056(17) 0.15247(9) 0.0174(3) Uani 1 1 d .
N2 N 0.49759(12) 0.67678(18) 0.27957(9) 0.0174(3) Uani 1 1 d .
N3 N 0.34029(11) 0.67659(17) 0.11468(9) 0.0159(3) Uani 1 1 d .
C1 C 0.67557(15) 0.8059(2) 0.08150(11) 0.0201(4) Uani 1 1 d .
H1 H 0.6361 0.8598 0.0318 0.024 Uiso 1 1 calc R
C2 C 0.78437(15) 0.7574(2) 0.07768(12) 0.0241(4) Uani 1 1 d .
H2 H 0.8187 0.7774 0.0265 0.029 Uiso 1 1 calc R
C3 C 0.84270(15) 0.6787(2) 0.14995(13) 0.0252(4) Uani 1 1 d .
H3 H 0.9182 0.6457 0.1495 0.030 Uiso 1 1 calc R
C4 C 0.78908(15) 0.6492(2) 0.22261(12) 0.0224(4) Uani 1 1 d .
H4 H 0.8268 0.5938 0.2724 0.027 Uiso 1 1 calc R
C5 C 0.67946(14) 0.7015(2) 0.22197(11) 0.0181(3) Uani 1 1 d .
C6 C 0.62015(14) 0.6799(2) 0.30209(11) 0.0201(4) Uani 1 1 d .
H6A H 0.6454 0.5785 0.3320 0.024 Uiso 1 1 calc R
H6B H 0.6416 0.7683 0.3442 0.024 Uiso 1 1 calc R
C7 C 0.44468(15) 0.6982(2) 0.35961(12) 0.0250(4) Uani 1 1 d .
H7A H 0.3629 0.6968 0.3439 0.037 Uiso 1 1 calc R
H7B H 0.4681 0.8008 0.3872 0.037 Uiso 1 1 calc R
H7C H 0.4677 0.6112 0.4012 0.037 Uiso 1 1 calc R
C8 C 0.45907(14) 0.5275(2) 0.23380(11) 0.0186(3) Uani 1 1 d .
H8A H 0.4577 0.4408 0.2778 0.022 Uiso 1 1 calc R
H8B H 0.5124 0.4964 0.1930 0.022 Uiso 1 1 calc R
C9 C 0.34241(14) 0.5475(2) 0.18177(11) 0.0183(3) Uani 1 1 d .
H9A H 0.3186 0.4457 0.1519 0.022 Uiso 1 1 calc R
H9B H 0.2885 0.5734 0.2230 0.022 Uiso 1 1 calc R
C10 C 0.22846(14) 0.7539(2) 0.09946(11) 0.0198(4) Uani 1 1 d .
H10A H 0.2318 0.8440 0.0579 0.024 Uiso 1 1 calc R
H10B H 0.2125 0.7994 0.1562 0.024 Uiso 1 1 calc R
C11 C 0.13086(16) 0.6455(3) 0.06277(13) 0.0285(4) Uani 1 1 d .
H11A H 0.1453 0.5994 0.0065 0.043 Uiso 1 1 calc R
H11B H 0.0614 0.7082 0.0532 0.043 Uiso 1 1 calc R
H11C H 0.1232 0.5595 0.1050 0.043 Uiso 1 1 calc R
C12 C 0.37570(16) 0.6123(2) 0.03299(12) 0.0217(4) Uani 1 1 d .
H12A H 0.3207 0.5309 0.0076 0.026 Uiso 1 1 calc R
H12B H 0.4493 0.5587 0.0480 0.026 Uiso 1 1 calc R
C13 C 0.38548(16) 0.7401(3) -0.03615(12) 0.0281(4) Uani 1 1 d .
H13A H 0.3105 0.7791 -0.0599 0.042 Uiso 1 1 calc R
H13B H 0.4214 0.6946 -0.0842 0.042 Uiso 1 1 calc R
H13C H 0.4309 0.8291 -0.0090 0.042 Uiso 1 1 calc R

loop_
_atom_site_aniso_label
_atom_site_aniso_U_11
_atom_site_aniso_U_22
_atom_site_aniso_U_33
_atom_site_aniso_U_23
_atom_site_aniso_U_13
_atom_site_aniso_U_12
Br1 0.01907(11) 0.01391(11) 0.02558(12) -0.00079(6) 0.00560(8) 0.00176(6)
Cu1 0.01595(14) 0.01396(14) 0.02218(15) -0.00010(9) -0.00062(10) 0.00175(9)
N1 0.0157(7) 0.0151(7) 0.0209(7) -0.0016(6) 0.0010(5) 0.0000(5)
N2 0.0161(7) 0.0193(8) 0.0166(7) -0.0011(6) 0.0019(5) 0.0022(6)
N3 0.0160(7) 0.0158(7) 0.0159(7) -0.0017(5) 0.0025(5) 0.0009(5)
C1 0.0210(9) 0.0183(9) 0.0204(9) -0.0009(7) 0.0014(7) -0.0026(7)
C2 0.0213(9) 0.0250(10) 0.0270(10) -0.0043(8) 0.0071(7) -0.0048(7)
C3 0.0155(9) 0.0256(10) 0.0345(10) -0.0064(8) 0.0034(7) 0.0011(7)
C4 0.0189(9) 0.0206(9) 0.0265(10) -0.0022(7) -0.0012(7) 0.0017(7)
C5 0.0158(8) 0.0156(8) 0.0219(9) -0.0032(7) -0.0006(6) -0.0011(7)
C6 0.0185(9) 0.0213(9) 0.0192(8) 0.0008(7) -0.0019(7) 0.0017(7)
C7 0.0248(10) 0.0319(11) 0.0189(9) -0.0021(8) 0.0054(7) 0.0026(8)
C8 0.0196(9) 0.0150(9) 0.0210(9) 0.0017(7) 0.0027(6) 0.0022(7)
C9 0.0189(8) 0.0158(9) 0.0202(8) 0.0012(7) 0.0030(6) -0.0014(7)
C10 0.0154(8) 0.0221(9) 0.0218(9) 0.0012(7) 0.0024(6) 0.0031(7)
C11 0.0198(10) 0.0358(11) 0.0287(10) 0.0041(8) -0.0012(8) -0.0044(8)
C12 0.0222(9) 0.0241(10) 0.0194(9) -0.0053(7) 0.0048(7) 0.0005(7)
C13 0.0221(9) 0.0435(12) 0.0188(9) 0.0022(8) 0.0031(7) 0.0014(8)

loop_
_atom_type_symbol
_atom_type_description
_atom_type_scat_dispersion_real
_atom_type_scat_dispersion_imag
_atom_type_scat_source
C C 0.0181 0.0091 'International Tables Vol C Tables 4.2.6.8 and 6.1.1.4'
H H 0.0000 0.0000 'International Tables Vol C Tables 4.2.6.8 and 6.1.1.4'
N N 0.0311 0.0180 'International Tables Vol C Tables 4.2.6.8 and 6.1.1.4'
Cu Cu -1.9646 0.5888 'International Tables Vol C Tables 4.2.6.8 and 6.1.1.4'
Br Br -0.6763 1.2805 'International Tables Vol C Tables 4.2.6.8 and 6.1.1.4'

loop_
_geom_angle_atom_site_label_1
_geom_angle_atom_site_label_2
_geom_angle_atom_site_label_3
_geom_angle
N1 Cu1 N3 110.88(5)
N1 Cu1 N2 80.52(5)
N3 Cu1 N2 84.00(5)
N1 Cu1 Br1 127.41(4)
N3 Cu1 Br1 114.74(4)
N2 Cu1 Br1 128.16(4)
C5 N1 C1 117.64(15)
C5 N1 Cu1 114.48(11)
C1 N1 Cu1 127.88(12)
C6 N2 C8 111.39(13)
C6 N2 C7 110.05(13)
C8 N2 C7 110.75(14)
C6 N2 Cu1 103.74(10)
C8 N2 Cu1 100.78(10)
C7 N2 Cu1 119.66(11)
C12 N3 C10 112.99(13)
C12 N3 C9 109.85(13)
C10 N3 C9 110.61(13)
C12 N3 Cu1 108.14(10)
C10 N3 Cu1 109.00(10)
C9 N3 Cu1 105.97(10)
N1 C1 C2 123.09(17)
N1 C1 H1 118.5
C2 C1 H1 118.5
C1 C2 C3 118.84(17)
C1 C2 H2 120.6
C3 C2 H2 120.6
C4 C3 C2 118.83(17)
C4 C3 H3 120.6
C2 C3 H3 120.6
C3 C4 C5 119.25(17)
C3 C4 H4 120.4
C5 C4 H4 120.4
N1 C5 C4 122.32(16)
N1 C5 C6 116.75(15)
C4 C5 C6 120.86(16)
N2 C6 C5 112.72(14)
N2 C6 H6A 109.0
C5 C6 H6A 109.0
N2 C6 H6B 109.0
C5 C6 H6B 109.0
H6A C6 H6B 107.8
N2 C7 H7A 109.5
N2 C7 H7B 109.5
H7A C7 H7B 109.5
N2 C7 H7C 109.5
H7A C7 H7C 109.5
H7B C7 H7C 109.5
N2 C8 C9 111.07(14)
N2 C8 H8A 109.4
C9 C8 H8A 109.4
N2 C8 H8B 109.4
C9 C8 H8B 109.4
H8A C8 H8B 108.0
N3 C9 C8 111.41(13)
N3 C9 H9A 109.3
C8 C9 H9A 109.3
N3 C9 H9B 109.3
C8 C9 H9B 109.3
H9A C9 H9B 108.0
N3 C10 C11 115.69(15)
N3 C10 H10A 108.4
C11 C10 H10A 108.4
N3 C10 H10B 108.4
C11 C10 H10B 108.4
H10A C10 H10B 107.4
C10 C11 H11A 109.5
C10 C11 H11B 109.5
H11A C11 H11B 109.5
C10 C11 H11C 109.5
H11A C11 H11C 109.5
H11B C11 H11C 109.5
N3 C12 C13 113.06(15)
N3 C12 H12A 109.0
C13 C12 H12A 109.0
N3 C12 H12B 109.0
C13 C12 H12B 109.0
H12A C12 H12B 107.8
C12 C13 H13A 109.5
C12 C13 H13B 109.5
H13A C13 H13B 109.5
C12 C13 H13C 109.5
H13A C13 H13C 109.5
H13B C13 H13C 109.5

loop_
_geom_bond_atom_site_label_1
_geom_bond_atom_site_label_2
_geom_bond_distance
Br1 Cu1 2.3209(3)
Cu1 N1 2.0537(14)
Cu1 N3 2.1663(14)
Cu1 N2 2.2112(14)
N1 C5 1.352(2)
N1 C1 1.349(2)
N2 C6 1.467(2)
N2 C8 1.474(2)
N2 C7 1.467(2)
N3 C12 1.476(2)
N3 C10 1.482(2)
N3 C9 1.486(2)
C1 C2 1.380(3)
C1 H1 0.9500
C2 C3 1.388(3)
C2 H2 0.9500
C3 C4 1.382(3)
C3 H3 0.9500
C4 C5 1.389(3)
C4 H4 0.9500
C5 C6 1.512(2)
C6 H6A 0.9900
C6 H6B 0.9900
C7 H7A 0.9800
C7 H7B 0.9800
C7 H7C 0.9800
C8 C9 1.522(2)
C8 H8A 0.9900
C8 H8B 0.9900
C9 H9A 0.9900
C9 H9B 0.9900
C10 C11 1.526(3)
C10 H10A 0.9900
C10 H10B 0.9900
C11 H11A 0.9800
C11 H11B 0.9800
C11 H11C 0.9800
C12 C13 1.519(3)
C12 H12A 0.9900
C12 H12B 0.9900
C13 H13A 0.9800
C13 H13B 0.9800
C13 H13C 0.9800

loop_
_geom_torsion_atom_site_label_1
_geom_torsion_atom_site_label_2
_geom_torsion_atom_site_label_3
_geom_torsion_atom_site_label_4
_geom_torsion
N3 Cu1 N1 C5 -94.95(12)
N2 Cu1 N1 C5 -15.15(12)
Br1 Cu1 N1 C5 116.22(11)
N3 Cu1 N1 C1 86.03(15)
N2 Cu1 N1 C1 165.83(15)
Br1 Cu1 N1 C1 -62.80(16)
N1 Cu1 N2 C6 27.60(10)
N3 Cu1 N2 C6 139.98(11)
Br1 Cu1 N2 C6 -103.11(10)
N1 Cu1 N2 C8 -87.78(10)
N3 Cu1 N2 C8 24.60(9)
Br1 Cu1 N2 C8 141.51(8)
N1 Cu1 N2 C7 150.65(13)
N3 Cu1 N2 C7 -96.96(13)
Br1 Cu1 N2 C7 19.95(15)
N1 Cu1 N3 C12 -36.79(12)
N2 Cu1 N3 C12 -114.24(11)
Br1 Cu1 N3 C12 116.30(10)
N1 Cu1 N3 C10 -159.98(10)
N2 Cu1 N3 C10 122.57(11)
Br1 Cu1 N3 C10 -6.90(11)
N1 Cu1 N3 C9 80.95(11)
N2 Cu1 N3 C9 3.50(10)
Br1 Cu1 N3 C9 -125.96(9)
C5 N1 C1 C2 -1.0(3)
Cu1 N1 C1 C2 177.97(13)
N1 C1 C2 C3 0.0(3)
C1 C2 C3 C4 1.2(3)
C2 C3 C4 C5 -1.2(3)
C1 N1 C5 C4 1.0(2)
Cu1 N1 C5 C4 -178.15(14)
C1 N1 C5 C6 177.78(15)
Cu1 N1 C5 C6 -1.35(19)
C3 C4 C5 N1 0.1(3)
C3 C4 C5 C6 -176.55(16)
C8 N2 C6 C5 71.66(18)
C7 N2 C6 C5 -165.12(15)
Cu1 N2 C6 C5 -35.95(16)
N1 C5 C6 N2 27.6(2)
C4 C5 C6 N2 -155.57(16)
C6 N2 C8 C9 -159.25(14)
C7 N2 C8 C9 77.92(17)
Cu1 N2 C8 C9 -49.73(14)
C12 N3 C9 C8 84.90(16)
C10 N3 C9 C8 -149.69(14)
Cu1 N3 C9 C8 -31.69(15)
N2 C8 C9 N3 59.11(18)
C12 N3 C10 C11 61.4(2)
C9 N3 C10 C11 -62.21(19)
Cu1 N3 C10 C11 -178.34(12)
C10 N3 C12 C13 60.94(19)
C9 N3 C12 C13 -175.02(14)
Cu1 N3 C12 C13 -59.80(16)
